data_2229591
loop_
_publ_author_name
'Maharramov, Abel M.'
'Khalilov, Ali N.'
'Gurbanov, Atash V.'
'Allahverdiyev, Mirze A.'
'Ng, Seik Weng'

_publ_section_title
;
 1-Methylamino-3-(2,4,6-trimethylphenyl)propan-2-ol
;
_journal_coeditor_code BT5484
_journal_issue 4
_journal_name_full 'Acta Crystallographica Section E'
_journal_page_first o784
_journal_paper_doi 10.1107/S1600536811007513
_journal_volume 67
_journal_year 2011
_chemical_formula_iupac 'C13 H21 N O'
_chemical_formula_moiety 'C13 H21 N O'
_chemical_formula_sum 'C13 H21 N O'
_chemical_formula_weight 207.31
_chemical_name_systematic
;
1-Methylamino-3-(2,4,6-trimethylphenyl)propan-2-ol
;
_space_group_IT_number 14
_symmetry_cell_setting monoclinic
_symmetry_space_group_name_Hall '-P 2ybc'
_symmetry_space_group_name_H-M 'P 1 21/c 1'
_atom_sites_solution_hydrogens geom
_atom_sites_solution_primary direct
_atom_sites_solution_secondary difmap
_audit_creation_method SHELXL-97
_cell_angle_alpha 90.00
_cell_angle_beta 91.3710(10)
_cell_angle_gamma 90.00
_cell_formula_units_Z 4
_cell_length_a 14.4080(10)
_cell_length_b 5.8150(4)
_cell_length_c 14.4503(10)
_cell_measurement_reflns_used 4648
_cell_measurement_temperature 100(2)
_cell_measurement_theta_max 28.3
_cell_measurement_theta_min 2.8
_cell_volume 1210.34(14)
_computing_cell_refinement 'SAINT (Bruker, 2005)'
_computing_data_collection 'APEX2 (Bruker, 2005)'
_computing_data_reduction 'SAINT (Bruker, 2005)'
_computing_molecular_graphics 'X-SEED (Barbour, 2001)'
_computing_publication_material 'publCIF (Westrip, 2010)'
_computing_structure_refinement 'SHELXL97 (Sheldrick, 2008)'
_computing_structure_solution 'SHELXS97 (Sheldrick, 2008)'
_diffrn_ambient_temperature 100(2)
_diffrn_measured_fraction_theta_full 0.997
_diffrn_measured_fraction_theta_max 0.997
_diffrn_measurement_device_type 'Bruker APEXII'
_diffrn_measurement_method '\f and \w'
_diffrn_radiation_monochromator graphite
_diffrn_radiation_source 'fine-focus sealed tube'
_diffrn_radiation_type MoK\a
_diffrn_radiation_wavelength 0.71073
_diffrn_reflns_av_R_equivalents 0.0186
_diffrn_reflns_av_sigmaI/netI 0.0169
_diffrn_reflns_limit_h_max 18
_diffrn_reflns_limit_h_min -18
_diffrn_reflns_limit_k_max 7
_diffrn_reflns_limit_k_min -7
_diffrn_reflns_limit_l_max 18
_diffrn_reflns_limit_l_min -18
_diffrn_reflns_number 9964
_diffrn_reflns_theta_full 27.50
_diffrn_reflns_theta_max 27.50
_diffrn_reflns_theta_min 2.82
_diffrn_standards_decay_% 0
_diffrn_standards_interval_count 0
_diffrn_standards_interval_time 0
_diffrn_standards_number 0
_exptl_absorpt_coefficient_mu 0.071
_exptl_absorpt_correction_type none
_exptl_crystal_colour Colorless
_exptl_crystal_density_diffrn 1.138
_exptl_crystal_density_method 'not measured'
_exptl_crystal_description Block
_exptl_crystal_F_000 456
_exptl_crystal_size_max 0.30
_exptl_crystal_size_mid 0.20
_exptl_crystal_size_min 0.20
_refine_diff_density_max 0.291
_refine_diff_density_min -0.152
_refine_ls_extinction_method none
_refine_ls_goodness_of_fit_ref 1.042
_refine_ls_hydrogen_treatment mixed
_refine_ls_matrix_type full
_refine_ls_number_parameters 148
_refine_ls_number_reflns 2775
_refine_ls_number_restraints 2
_refine_ls_restrained_S_all 1.044
_refine_ls_R_factor_all 0.0452
_refine_ls_R_factor_gt 0.0382
_refine_ls_shift/su_max 0.001
_refine_ls_shift/su_mean 0.001
_refine_ls_structure_factor_coef Fsqd
_refine_ls_weighting_details 'calc w=1/[\s^2^(Fo^2^)+(0.0562P)^2^+0.3427P] where P=(Fo^2^+2Fc^2^)/3'
_refine_ls_weighting_scheme calc
_refine_ls_wR_factor_gt 0.1041
_refine_ls_wR_factor_ref 0.1114
_reflns_number_gt 2384
_reflns_number_total 2775
_reflns_threshold_expression I>2\s(I)
_cod_data_source_file bt5484.cif
_cod_data_source_block I
_cod_original_sg_symbol_H-M 'P 21/c'
_cod_database_code 2229591
_cod_database_fobs_code 2229591

loop_
_symmetry_equiv_pos_as_xyz
'x, y, z'
'-x, y+1/2, -z+1/2'
'-x, -y, -z'
'x, -y-1/2, z-1/2'

loop_
_atom_site_type_symbol
_atom_site_label
_atom_site_fract_x
_atom_site_fract_y
_atom_site_fract_z
_atom_site_U_iso_or_equiv
_atom_site_adp_type
_atom_site_calc_flag
_atom_site_refinement_flags
_atom_site_occupancy
_atom_site_disorder_assembly
_atom_site_disorder_group
O O1 0.40834(5) 0.62853(13) 0.68021(5) 0.02485(19) Uani d D 1 . .
H H1 0.4176(12) 0.690(3) 0.7345(8) 0.054(5) Uiso d D 1 . .
N N1 0.54856(6) 0.29883(16) 0.64351(6) 0.0236(2) Uani d D 1 . .
H H2 0.5558(9) 0.4495(15) 0.6437(9) 0.032(4) Uiso d D 1 . .
C C1 0.60577(8) 0.1994(2) 0.57080(8) 0.0292(3) Uani d . 1 . .
H H1A 0.6715 0.2278 0.5856 0.044 Uiso calc R 1 . .
H H1B 0.5893 0.2709 0.5112 0.044 Uiso calc R 1 . .
H H1C 0.5947 0.0334 0.5671 0.044 Uiso calc R 1 . .
C C2 0.44967(7) 0.25622(18) 0.62563(7) 0.0240(2) Uani d . 1 . .
H H2A 0.4369 0.0898 0.6320 0.029 Uiso calc R 1 . .
H H2B 0.4332 0.3018 0.5613 0.029 Uiso calc R 1 . .
C C3 0.39001(7) 0.38978(18) 0.69225(7) 0.0222(2) Uani d . 1 . .
H H3 0.4073 0.3446 0.7572 0.027 Uiso calc R 1 . .
C C4 0.28756(7) 0.3311(2) 0.67318(8) 0.0265(2) Uani d . 1 . .
H H4A 0.2725 0.3660 0.6075 0.032 Uiso calc R 1 . .
H H4B 0.2792 0.1636 0.6820 0.032 Uiso calc R 1 . .
C C5 0.21865(7) 0.45598(19) 0.73277(7) 0.0233(2) Uani d . 1 . .
C C6 0.19897(7) 0.37481(19) 0.82164(7) 0.0246(2) Uani d . 1 . .
C C7 0.13219(7) 0.4868(2) 0.87371(7) 0.0260(2) Uani d . 1 . .
H H7 0.1190 0.4302 0.9337 0.031 Uiso calc R 1 . .
C C8 0.08455(7) 0.6778(2) 0.84056(8) 0.0261(2) Uani d . 1 . .
C C9 0.10519(8) 0.75788(19) 0.75269(8) 0.0266(2) Uani d . 1 . .
H H9 0.0734 0.8891 0.7289 0.032 Uiso calc R 1 . .
C C10 0.17130(7) 0.65081(19) 0.69854(7) 0.0246(2) Uani d . 1 . .
C C11 0.18859(9) 0.7448(2) 0.60308(8) 0.0316(3) Uani d . 1 . .
H H11A 0.1554 0.8907 0.5949 0.047 Uiso calc R 1 . .
H H11B 0.1664 0.6344 0.5564 0.047 Uiso calc R 1 . .
H H11C 0.2553 0.7704 0.5960 0.047 Uiso calc R 1 . .
C C12 0.01217(8) 0.7968(2) 0.89726(9) 0.0340(3) Uani d . 1 . .
H H12A 0.0111 0.7277 0.9591 0.051 Uiso calc R 1 . .
H H12B -0.0489 0.7795 0.8668 0.051 Uiso calc R 1 . .
H H12C 0.0274 0.9606 0.9028 0.051 Uiso calc R 1 . .
C C13 0.24826(8) 0.1699(2) 0.86386(8) 0.0303(3) Uani d . 1 . .
H H13A 0.2144 0.1166 0.9179 0.045 Uiso calc R 1 . .
H H13B 0.3115 0.2139 0.8831 0.045 Uiso calc R 1 . .
H H13C 0.2509 0.0459 0.8180 0.045 Uiso calc R 1 . .

loop_
_atom_site_aniso_label
_atom_site_aniso_U_11
_atom_site_aniso_U_22
_atom_site_aniso_U_33
_atom_site_aniso_U_12
_atom_site_aniso_U_13
_atom_site_aniso_U_23
O1 0.0301(4) 0.0223(4) 0.0221(4) -0.0012(3) -0.0007(3) -0.0008(3)
N1 0.0252(5) 0.0231(5) 0.0225(4) 0.0006(4) 0.0033(3) -0.0003(3)
C1 0.0308(6) 0.0302(6) 0.0268(5) 0.0043(5) 0.0060(4) -0.0012(4)
C2 0.0263(5) 0.0241(5) 0.0217(5) 0.0004(4) 0.0004(4) -0.0024(4)
C3 0.0242(5) 0.0218(5) 0.0206(5) -0.0002(4) 0.0000(4) -0.0008(4)
C4 0.0254(5) 0.0274(5) 0.0267(5) -0.0013(4) -0.0003(4) -0.0061(4)
C5 0.0199(5) 0.0254(5) 0.0245(5) -0.0033(4) -0.0018(4) -0.0045(4)
C6 0.0211(5) 0.0252(5) 0.0273(5) -0.0039(4) -0.0028(4) -0.0009(4)
C7 0.0222(5) 0.0323(6) 0.0235(5) -0.0045(4) -0.0001(4) 0.0000(4)
C8 0.0197(5) 0.0316(6) 0.0270(5) -0.0020(4) -0.0011(4) -0.0060(4)
C9 0.0237(5) 0.0278(5) 0.0282(5) 0.0013(4) -0.0045(4) -0.0011(4)
C10 0.0236(5) 0.0280(5) 0.0221(5) -0.0029(4) -0.0033(4) -0.0027(4)
C11 0.0339(6) 0.0369(6) 0.0240(5) 0.0013(5) -0.0023(4) 0.0015(5)
C12 0.0267(6) 0.0412(7) 0.0342(6) 0.0045(5) 0.0030(5) -0.0061(5)
C13 0.0285(6) 0.0284(6) 0.0339(6) -0.0016(4) -0.0003(5) 0.0047(5)

loop_
_atom_type_symbol
_atom_type_description
_atom_type_scat_dispersion_real
_atom_type_scat_dispersion_imag
_atom_type_scat_source
C C 0.0033 0.0016 'International Tables Vol C Tables 4.2.6.8 and 6.1.1.4'
H H 0.0000 0.0000 'International Tables Vol C Tables 4.2.6.8 and 6.1.1.4'
N N 0.0061 0.0033 'International Tables Vol C Tables 4.2.6.8 and 6.1.1.4'
O O 0.0106 0.0060 'International Tables Vol C Tables 4.2.6.8 and 6.1.1.4'

loop_
_geom_angle_atom_site_label_1
_geom_angle_atom_site_label_2
_geom_angle_atom_site_label_3
_geom_angle_site_symmetry_1
_geom_angle_site_symmetry_3
_geom_angle
_geom_angle_publ_flag
C3 O1 H1 . . 108.4(11) ?
C2 N1 C1 . . 111.57(9) ?
C2 N1 H2 . . 106.4(9) ?
C1 N1 H2 . . 109.0(9) ?
N1 C1 H1A . . 109.5 ?
N1 C1 H1B . . 109.5 ?
H1A C1 H1B . . 109.5 ?
N1 C1 H1C . . 109.5 ?
H1A C1 H1C . . 109.5 ?
H1B C1 H1C . . 109.5 ?
N1 C2 C3 . . 111.40(8) ?
N1 C2 H2A . . 109.3 ?
C3 C2 H2A . . 109.3 ?
N1 C2 H2B . . 109.3 ?
C3 C2 H2B . . 109.3 ?
H2A C2 H2B . . 108.0 ?
O1 C3 C2 . . 108.14(8) ?
O1 C3 C4 . . 112.04(9) ?
C2 C3 C4 . . 109.23(8) ?
O1 C3 H3 . . 109.1 ?
C2 C3 H3 . . 109.1 ?
C4 C3 H3 . . 109.1 ?
C5 C4 C3 . . 115.63(9) ?
C5 C4 H4A . . 108.4 ?
C3 C4 H4A . . 108.4 ?
C5 C4 H4B . . 108.4 ?
C3 C4 H4B . . 108.4 ?
H4A C4 H4B . . 107.4 ?
C6 C5 C10 . . 119.07(10) ?
C6 C5 C4 . . 120.56(10) ?
C10 C5 C4 . . 120.34(10) ?
C7 C6 C5 . . 119.54(10) ?
C7 C6 C13 . . 118.31(10) ?
C5 C6 C13 . . 122.15(10) ?
C8 C7 C6 . . 121.98(10) ?
C8 C7 H7 . . 119.0 ?
C6 C7 H7 . . 119.0 ?
C7 C8 C9 . . 117.96(10) ?
C7 C8 C12 . . 121.53(10) ?
C9 C8 C12 . . 120.51(11) ?
C8 C9 C10 . . 121.79(10) ?
C8 C9 H9 . . 119.1 ?
C10 C9 H9 . . 119.1 ?
C9 C10 C5 . . 119.65(10) ?
C9 C10 C11 . . 118.75(10) ?
C5 C10 C11 . . 121.59(10) ?
C10 C11 H11A . . 109.5 ?
C10 C11 H11B . . 109.5 ?
H11A C11 H11B . . 109.5 ?
C10 C11 H11C . . 109.5 ?
H11A C11 H11C . . 109.5 ?
H11B C11 H11C . . 109.5 ?
C8 C12 H12A . . 109.5 ?
C8 C12 H12B . . 109.5 ?
H12A C12 H12B . . 109.5 ?
C8 C12 H12C . . 109.5 ?
H12A C12 H12C . . 109.5 ?
H12B C12 H12C . . 109.5 ?
C6 C13 H13A . . 109.5 ?
C6 C13 H13B . . 109.5 ?
H13A C13 H13B . . 109.5 ?
C6 C13 H13C . . 109.5 ?
H13A C13 H13C . . 109.5 ?
H13B C13 H13C . . 109.5 ?

loop_
_geom_bond_atom_site_label_1
_geom_bond_atom_site_label_2
_geom_bond_site_symmetry_2
_geom_bond_distance
_geom_bond_publ_flag
O1 C3 . 1.4247(13) ?
O1 H1 . 0.870(9) ?
N1 C2 . 1.4632(14) ?
N1 C1 . 1.4693(14) ?
N1 H2 . 0.882(9) ?
C1 H1A . 0.9800 ?
C1 H1B . 0.9800 ?
C1 H1C . 0.9800 ?
C2 C3 . 1.5193(14) ?
C2 H2A . 0.9900 ?
C2 H2B . 0.9900 ?
C3 C4 . 1.5334(14) ?
C3 H3 . 1.0000 ?
C4 C5 . 1.5149(15) ?
C4 H4A . 0.9900 ?
C4 H4B . 0.9900 ?
C5 C6 . 1.4036(15) ?
C5 C10 . 1.4062(15) ?
C6 C7 . 1.3966(15) ?
C6 C13 . 1.5087(16) ?
C7 C8 . 1.3854(16) ?
C7 H7 . 0.9500 ?
C8 C9 . 1.3912(16) ?
C8 C12 . 1.5094(15) ?
C9 C10 . 1.3939(15) ?
C9 H9 . 0.9500 ?
C10 C11 . 1.5100(15) ?
C11 H11A . 0.9800 ?
C11 H11B . 0.9800 ?
C11 H11C . 0.9800 ?
C12 H12A . 0.9800 ?
C12 H12B . 0.9800 ?
C12 H12C . 0.9800 ?
C13 H13A . 0.9800 ?
C13 H13B . 0.9800 ?
C13 H13C . 0.9800 ?

loop_
_geom_hbond_atom_site_label_D
_geom_hbond_atom_site_label_H
_geom_hbond_atom_site_label_A
_geom_hbond_site_symmetry_A
_geom_hbond_distance_DH
_geom_hbond_distance_HA
_geom_hbond_distance_DA
_geom_hbond_angle_DHA
_geom_hbond_publ_flag
O1 H1 N1 2_656 0.870(10) 1.925(9) 2.7890(10) 173(2) yes

loop_
_geom_torsion_atom_site_label_1
_geom_torsion_atom_site_label_2
_geom_torsion_atom_site_label_3
_geom_torsion_atom_site_label_4
_geom_torsion_site_symmetry_1
_geom_torsion_site_symmetry_2
_geom_torsion_site_symmetry_3
_geom_torsion_site_symmetry_4
_geom_torsion
_geom_torsion_publ_flag
C1 N1 C2 C3 . . . . -171.17(9) ?
N1 C2 C3 O1 . . . . 60.20(11) ?
N1 C2 C3 C4 . . . . -177.63(9) ?
O1 C3 C4 C5 . . . . -58.72(12) ?
C2 C3 C4 C5 . . . . -178.53(9) ?
C3 C4 C5 C6 . . . . -82.99(12) ?
C3 C4 C5 C10 . . . . 99.05(12) ?
C10 C5 C6 C7 . . . . 0.81(15) ?
C4 C5 C6 C7 . . . . -177.18(9) ?
C10 C5 C6 C13 . . . . -178.73(10) ?
C4 C5 C6 C13 . . . . 3.28(15) ?
C5 C6 C7 C8 . . . . -0.35(16) ?
C13 C6 C7 C8 . . . . 179.21(10) ?
C6 C7 C8 C9 . . . . -0.18(16) ?
C6 C7 C8 C12 . . . . 179.70(10) ?
C7 C8 C9 C10 . . . . 0.23(16) ?
C12 C8 C9 C10 . . . . -179.64(10) ?
C8 C9 C10 C5 . . . . 0.23(16) ?
C8 C9 C10 C11 . . . . 178.81(10) ?
C6 C5 C10 C9 . . . . -0.75(15) ?
C4 C5 C10 C9 . . . . 177.24(9) ?
C6 C5 C10 C11 . . . . -179.29(10) ?
C4 C5 C10 C11 . . . . -1.30(15) ?

loop_
_cod_related_entry_id
_cod_related_entry_database
_cod_related_entry_code
1 ChemSpider 25669043
